data_2239654
loop_
_publ_author_name
'Sun, Kewen'
'M\"oller, Angela'

_publ_section_title
;
 Dimanganese(II) hydroxide vanadate, Mn~2~(OH)[VO~4~]
;
_journal_issue 7
_journal_name_full 'Acta Crystallographica Section E'
_journal_page_first i33
_journal_paper_doi 10.1107/S1600536814012926
_journal_volume 70
_journal_year 2014
_chemical_formula_iupac 'Mn2 (O H) [V O4]'
_chemical_formula_moiety 'Mn2 OH VO4'
_chemical_formula_sum 'H Mn2 O5 V'
_chemical_formula_weight 241.83
_chemical_name_common 'Dimanganese vanadate hydroxide'
_chemical_name_systematic 'Dimanganese(II) hydroxide vanadate'
_space_group_IT_number 62
_symmetry_cell_setting orthorhombic
_symmetry_space_group_name_Hall '-P 2ac 2n'
_symmetry_space_group_name_H-M 'P n m a'
_atom_sites_solution_hydrogens difmap
_atom_sites_solution_primary direct
_atom_sites_solution_secondary difmap
_audit_creation_method SHELXL-97
_cell_angle_alpha 90.00
_cell_angle_beta 90.00
_cell_angle_gamma 90.00
_cell_formula_units_Z 8
_cell_length_a 14.9112(10)
_cell_length_b 6.1225(3)
_cell_length_c 9.1635(4)
_cell_measurement_reflns_used 18226
_cell_measurement_temperature 293(2)
_cell_measurement_theta_max 33.1
_cell_measurement_theta_min 3.3
_cell_volume 836.57(8)
_computing_cell_refinement
;
CrystalClear (Rigaku, 2011)
;
_computing_data_collection
;
CrystalClear (Rigaku, 2011)
;
_computing_data_reduction
;
CrystalClear (Rigaku, 2011)
;
_computing_molecular_graphics 'DIAMOND (Brandenburg, 2012)'
_computing_publication_material 'publCIF (Westrip, 2010)'
_computing_structure_refinement 'SHELXL97 (Sheldrick, 2008)'
_computing_structure_solution 'SHELXS97 (Sheldrick, 2008)'
_diffrn_ambient_temperature 293(2)
_diffrn_detector_area_resol_mean 10.0000
_diffrn_measured_fraction_theta_full 0.998
_diffrn_measured_fraction_theta_max 0.998
_diffrn_measurement_device
;
Crystal goniometer
;
_diffrn_measurement_device_type
;
Rigaku R-AXIS conversion
;
_diffrn_measurement_method 'profile data from \w-scans'
_diffrn_radiation_monochromator graphite
_diffrn_radiation_source 'fine-focus sealed tube'
_diffrn_radiation_type MoK\a
_diffrn_radiation_wavelength 0.71075
_diffrn_reflns_av_R_equivalents 0.0459
_diffrn_reflns_av_sigmaI/netI 0.0261
_diffrn_reflns_limit_h_max 22
_diffrn_reflns_limit_h_min -22
_diffrn_reflns_limit_k_max 9
_diffrn_reflns_limit_k_min -9
_diffrn_reflns_limit_l_max 14
_diffrn_reflns_limit_l_min -13
_diffrn_reflns_number 11657
_diffrn_reflns_theta_full 33.13
_diffrn_reflns_theta_max 33.13
_diffrn_reflns_theta_min 3.52
_exptl_absorpt_coefficient_mu 8.036
_exptl_absorpt_correction_T_max 1.000
_exptl_absorpt_correction_T_min 0.777
_exptl_absorpt_correction_type multi-scan
_exptl_absorpt_process_details
;
(CrystalClear; Rigaku, 2011)
;
_exptl_crystal_colour red
_exptl_crystal_density_diffrn 3.840
_exptl_crystal_density_method 'not measured'
_exptl_crystal_description needle
_exptl_crystal_F_000 912
_exptl_crystal_size_max 0.14
_exptl_crystal_size_mid 0.02
_exptl_crystal_size_min 0.02
_refine_diff_density_max 0.743
_refine_diff_density_min -0.835
_refine_ls_extinction_method none
_refine_ls_goodness_of_fit_ref 1.356
_refine_ls_hydrogen_treatment mixed
_refine_ls_matrix_type full
_refine_ls_number_parameters 92
_refine_ls_number_reflns 1715
_refine_ls_number_restraints 2
_refine_ls_restrained_S_all 1.358
_refine_ls_R_factor_all 0.0494
_refine_ls_R_factor_gt 0.0449
_refine_ls_shift/su_max 0.000
_refine_ls_shift/su_mean 0.000
_refine_ls_structure_factor_coef Fsqd
_refine_ls_weighting_details 'calc w=1/[\s^2^(Fo^2^)+(0.0121P)^2^+1.9324P] where P=(Fo^2^+2Fc^2^)/3'
_refine_ls_weighting_scheme calc
_refine_ls_wR_factor_gt 0.0613
_refine_ls_wR_factor_ref 0.0621
_reflns_number_gt 1637
_reflns_number_total 1715
_reflns_threshold_expression I>2sigma(I)
_cod_data_source_file wm5026sup1.cf
_cod_data_source_block I
_cod_database_code 2239654
_cod_database_fobs_code 2239654

loop_
_symmetry_equiv_pos_as_xyz
'x, y, z'
'-x+1/2, -y, z+1/2'
'x+1/2, -y+1/2, -z+1/2'
'-x, y+1/2, -z'
'-x, -y, -z'
'x-1/2, y, -z-1/2'
'-x-1/2, y-1/2, z-1/2'
'x, -y-1/2, z'

loop_
_atom_site_type_symbol
_atom_site_label
_atom_site_fract_x
_atom_site_fract_y
_atom_site_fract_z
_atom_site_U_iso_or_equiv
_atom_site_adp_type
_atom_site_calc_flag
_atom_site_refinement_flags
_atom_site_occupancy
_atom_site_symmetry_multiplicity
Mn Mn1 0.07126(4) 0.2500 0.08355(7) 0.01159(13) Uani d S 1 2
Mn Mn2 0.28875(4) 0.2500 0.15984(6) 0.01046(12) Uani d S 1 2
Mn Mn3 0.36181(3) 0.00226(7) -0.12336(5) 0.01003(9) Uani d . 1 1
V V1 0.42573(4) 0.7500 0.18749(7) 0.00722(12) Uani d S 1 2
V V2 0.16571(4) 0.7500 0.02724(7) 0.00691(12) Uani d S 1 2
O O11 0.37896(13) 0.5171(3) 0.1122(2) 0.0134(4) Uani d . 1 1
O O12 0.0956(2) 0.2500 -0.1322(3) 0.0170(6) Uani d S 1 2
O O13 0.46095(19) 0.2500 -0.1544(3) 0.0137(6) Uani d S 1 2
O O21 0.17131(13) -0.0131(3) 0.1339(2) 0.0111(4) Uani d . 1 1
O O22 -0.06661(19) 0.2500 0.0537(4) 0.0189(6) Uani d S 1 2
O O23 0.25215(17) 0.2500 0.3867(3) 0.0082(5) Uani d S 1 2
O O3 0.27510(18) 0.2500 -0.0716(3) 0.0100(5) Uani d SD 1 2
H H3 0.2151(17) 0.2500 -0.110(5) 0.015 Uiso d SD 1 2
O O4 0.05393(18) 0.2500 0.3099(3) 0.0106(5) Uani d SD 1 2
H H4 -0.0080(16) 0.2500 0.341(5) 0.016 Uiso d SD 1 2

loop_
_atom_site_aniso_label
_atom_site_aniso_U_11
_atom_site_aniso_U_22
_atom_site_aniso_U_33
_atom_site_aniso_U_12
_atom_site_aniso_U_13
_atom_site_aniso_U_23
Mn1 0.0092(2) 0.0174(3) 0.0081(3) 0.000 -0.0003(2) 0.000
Mn2 0.0112(3) 0.0121(3) 0.0080(2) 0.000 0.0020(2) 0.000
Mn3 0.01168(18) 0.00767(17) 0.01075(18) 0.00054(14) 0.00104(15) -0.00112(15)
V1 0.0066(2) 0.0081(3) 0.0070(3) 0.000 0.0004(2) 0.000
V2 0.0068(3) 0.0071(3) 0.0068(3) 0.000 0.0012(2) 0.000
O11 0.0142(9) 0.0143(9) 0.0116(9) -0.0049(8) -0.0008(8) -0.0010(8)
O12 0.0171(14) 0.0240(16) 0.0100(13) 0.000 -0.0001(12) 0.000
O13 0.0081(12) 0.0102(12) 0.0228(15) 0.000 0.0031(11) 0.000
O21 0.0132(8) 0.0105(9) 0.0095(9) 0.0002(7) 0.0027(7) -0.0017(7)
O22 0.0096(12) 0.0270(17) 0.0201(15) 0.000 -0.0036(12) 0.000
O23 0.0087(11) 0.0092(12) 0.0067(11) 0.000 -0.0020(10) 0.000
O3 0.0095(11) 0.0093(12) 0.0113(12) 0.000 -0.0005(11) 0.000
O4 0.0087(12) 0.0112(13) 0.0118(13) 0.000 0.0004(11) 0.000

loop_
_atom_type_symbol
_atom_type_description
_atom_type_scat_dispersion_real
_atom_type_scat_dispersion_imag
_atom_type_scat_source
H H 0.0000 0.0000 'International Tables Vol C Tables 4.2.6.8 and 6.1.1.4'
Mn Mn 0.3368 0.7283 'International Tables Vol C Tables 4.2.6.8 and 6.1.1.4'
O O 0.0106 0.0060 'International Tables Vol C Tables 4.2.6.8 and 6.1.1.4'
V V 0.3005 0.5294 'International Tables Vol C Tables 4.2.6.8 and 6.1.1.4'

loop_
_geom_angle_atom_site_label_1
_geom_angle_atom_site_label_2
_geom_angle_atom_site_label_3
_geom_angle_site_symmetry_1
_geom_angle_site_symmetry_3
_geom_angle
O12 Mn1 O22 . . 92.83(13)
O12 Mn1 O4 . . 176.71(12)
O22 Mn1 O4 . . 90.46(12)
O12 Mn1 O21 . 8_565 94.73(8)
O22 Mn1 O21 . 8_565 133.34(5)
O4 Mn1 O21 . 8_565 82.99(7)
O12 Mn1 O21 . . 94.73(8)
O22 Mn1 O21 . . 133.34(5)
O4 Mn1 O21 . . 82.99(7)
O21 Mn1 O21 8_565 . 91.77(10)
O3 Mn2 O23 . . 159.81(11)
O3 Mn2 O11 . . 81.85(7)
O23 Mn2 O11 . . 110.69(7)
O3 Mn2 O11 . 8_565 81.85(7)
O23 Mn2 O11 . 8_565 110.69(7)
O11 Mn2 O11 . 8_565 98.30(11)
O3 Mn2 O21 . . 80.28(7)
O23 Mn2 O21 . . 84.84(7)
O11 Mn2 O21 . . 160.92(7)
O11 Mn2 O21 8_565 . 85.76(7)
O3 Mn2 O21 . 8_565 80.28(7)
O23 Mn2 O21 . 8_565 84.84(7)
O11 Mn2 O21 . 8_565 85.76(7)
O11 Mn2 O21 8_565 8_565 160.92(7)
O21 Mn2 O21 . 8_565 84.69(10)
O3 Mn3 O4 . 2_554 176.11(11)
O3 Mn3 O13 . . 86.67(8)
O4 Mn3 O13 2_554 . 94.01(8)
O3 Mn3 O11 . 8_565 83.40(9)
O4 Mn3 O11 2_554 8_565 100.35(9)
O13 Mn3 O11 . 8_565 95.13(10)
O3 Mn3 O21 . 2_554 93.88(9)
O4 Mn3 O21 2_554 2_554 82.29(9)
O13 Mn3 O21 . 2_554 89.97(10)
O11 Mn3 O21 8_565 2_554 174.06(7)
O3 Mn3 O23 . 2_554 91.24(7)
O4 Mn3 O23 2_554 2_554 87.68(7)
O13 Mn3 O23 . 2_554 173.63(10)
O11 Mn3 O23 8_565 2_554 90.60(9)
O21 Mn3 O23 2_554 2_554 84.16(8)
O12 V1 O13 2_565 5_665 111.06(15)
O12 V1 O11 2_565 . 108.39(9)
O13 V1 O11 5_665 . 109.04(9)
O12 V1 O11 2_565 8_575 108.39(9)
O13 V1 O11 5_665 8_575 109.04(9)
O11 V1 O11 . 8_575 110.93(14)
O22 V2 O21 5_565 1_565 107.05(9)
O22 V2 O21 5_565 8_565 107.05(9)
O21 V2 O21 1_565 8_565 111.86(13)
O22 V2 O23 5_565 2_564 106.89(15)
O21 V2 O23 1_565 2_564 111.82(8)
O21 V2 O23 8_565 2_564 111.82(8)
V1 O11 Mn2 . . 142.49(11)
V1 O11 Mn3 . 8_565 119.19(10)
Mn2 O11 Mn3 . 8_565 94.93(8)
V1 O12 Mn1 2_564 . 158.72(19)
V1 O13 Mn3 5_665 . 134.78(5)
V1 O13 Mn3 5_665 8_565 134.78(5)
Mn3 O13 Mn3 . 8_565 90.43(11)
V2 O21 Mn1 1_545 . 116.62(10)
V2 O21 Mn3 1_545 2 123.94(10)
Mn1 O21 Mn3 . 2 92.06(7)
V2 O21 Mn2 1_545 . 130.42(10)
Mn1 O21 Mn2 . . 91.37(7)
Mn3 O21 Mn2 2 . 92.42(7)
V2 O22 Mn1 5_565 . 160.9(2)
V2 O23 Mn2 2_565 . 121.73(14)
V2 O23 Mn3 2_565 2 122.58(9)
Mn2 O23 Mn3 . 2 98.57(9)
V2 O23 Mn3 2_565 7_666 122.58(9)
Mn2 O23 Mn3 . 7_666 98.57(9)
Mn3 O23 Mn3 2 7_666 84.45(9)
Mn3 O3 Mn3 8_565 . 95.53(11)
Mn3 O3 Mn2 8_565 . 99.80(10)
Mn3 O3 Mn2 . . 99.80(10)
Mn3 O4 Mn3 7_666 2 95.73(11)
Mn3 O4 Mn1 7_666 . 102.51(10)
Mn3 O4 Mn1 2 . 102.51(10)

loop_
_geom_bond_atom_site_label_1
_geom_bond_atom_site_label_2
_geom_bond_site_symmetry_2
_geom_bond_distance
Mn1 O12 . 2.010(3)
Mn1 O22 . 2.074(3)
Mn1 O4 . 2.091(3)
Mn1 O21 8_565 2.243(2)
Mn1 O21 . 2.243(2)
Mn2 O3 . 2.131(3)
Mn2 O23 . 2.149(3)
Mn2 O11 . 2.162(2)
Mn2 O11 8_565 2.162(2)
Mn2 O21 . 2.391(2)
Mn2 O21 8_565 2.391(2)
Mn3 O3 . 2.0487(18)
Mn3 O4 2_554 2.0827(19)
Mn3 O13 . 2.137(2)
Mn3 O11 8_565 2.177(2)
Mn3 O21 2_554 2.2793(18)
Mn3 O23 2_554 2.2981(19)
V1 O12 2_565 1.683(3)
V1 O13 5_665 1.717(3)
V1 O11 . 1.731(2)
V1 O11 8_575 1.731(2)
V2 O22 5_565 1.654(3)
V2 O21 1_565 1.7513(19)
V2 O21 8_565 1.7513(19)
V2 O23 2_564 1.777(3)

loop_
_geom_hbond_atom_site_label_D
_geom_hbond_atom_site_label_H
_geom_hbond_atom_site_label_A
_geom_hbond_site_symmetry_A
_geom_hbond_distance_DH
_geom_hbond_distance_HA
_geom_hbond_distance_DA
_geom_hbond_angle_DHA
O3 H3 O12 . 0.963(19) 1.79(2) 2.734(4) 165(5)
O4 H4 O11 6_556 0.968(19) 2.387(14) 3.161(3) 136.6(4)
O4 H4 O11 3_455 0.968(19) 2.387(14) 3.161(3) 136.6(4)
